data_1564836
loop_
_publ_author_name
'Somov, N.V.'
'Chausov, F.F.'
'Lomova, N.V.'
'Vorobyov, V.L.'
'Kazantseva, I.S.'
'Sapozhnikov, G.V.'
'Zakirova, R.M.'

_publ_section_title
;
 The Crystal-Chemical Features of Phases and the Nature of the
 Coordination Bond in the System [CuxNi(1 x){N(CH2PO3)3}]Na4 nH2O (x = 01)
;
_journal_issue 5
_journal_name_full
;
 CRYSTALLOGRAPHY REPORTS
;
_journal_page_first 726
_journal_page_last 739
_journal_paper_doi 10.1134/S1063774520050211
_journal_volume 65
_journal_year 2020
_chemical_formula_sum 'C3 H30 Cu0.55 N Na4 Ni0.45 O21 P3'
_chemical_formula_weight 662.5
_space_group_IT_number 15
_space_group_name_Hall '-C 2yc'
_space_group_name_H-M_alt 'C 1 2/c 1'
_symmetry_cell_setting monoclinic
_symmetry_Int_Tables_number 15
_symmetry_space_group_name_Hall '-C 2yc'
_symmetry_space_group_name_H-M 'C 1 2/c 1'
_atom_sites_solution_hydrogens difmap
_audit_creation_date 2018-09-12T10:18:04-00:00
_audit_creation_method 'WinGX routine CIF_UPDATE'
_cell_angle_alpha 90
_cell_angle_beta 104.464(3)
_cell_angle_gamma 90
_cell_formula_units_Z 8
_cell_length_a 12.0625(3)
_cell_length_b 18.7047(4)
_cell_length_c 21.1297(6)
_cell_measurement_reflns_used 11575
_cell_measurement_temperature 293(2)
_cell_measurement_theta_max 31.408
_cell_measurement_theta_min 3.688
_cell_volume 4616.3(2)
_computing_cell_refinement 'CrysAlisPro 1.171.39.46 (Rigaku OD, 2018)'
_computing_data_collection 'CrysAlisPro 1.171.39.46 (Rigaku OD, 2018)'
_computing_data_reduction 'CrysAlisPro 1.171.39.46 (Rigaku OD, 2018)'
_computing_structure_refinement 'SHELXL-2018/1 (Sheldrick, 2018)'
_diffrn_ambient_temperature 293(2)
_diffrn_detector 'CCD plate'
_diffrn_detector_area_resol_mean 16.0302
_diffrn_detector_type Sapphire3
_diffrn_measured_fraction_theta_full 0.995
_diffrn_measured_fraction_theta_max 0.928
_diffrn_measurement_device 'four-circle diffractometer'
_diffrn_measurement_device_type 'Xcalibur, Sapphire3, Gemini'
_diffrn_measurement_method '\w scans'
_diffrn_orient_matrix_type 'CrysAlisPro convention (1999,Acta A55,543-557)'
_diffrn_orient_matrix_UB_11 -0.0585684
_diffrn_orient_matrix_UB_12 -0.0100215
_diffrn_orient_matrix_UB_13 -0.0092433
_diffrn_orient_matrix_UB_21 0.004164
_diffrn_orient_matrix_UB_22 -0.0131675
_diffrn_orient_matrix_UB_23 0.0319798
_diffrn_orient_matrix_UB_31 -0.0155874
_diffrn_orient_matrix_UB_32 0.0341138
_diffrn_orient_matrix_UB_33 0.00963
_diffrn_radiation_monochromator graphite
_diffrn_radiation_probe x-ray
_diffrn_radiation_type MoK\a
_diffrn_radiation_wavelength 0.71073
_diffrn_reflns_av_R_equivalents 0.0528
_diffrn_reflns_av_unetI/netI 0.0706
_diffrn_reflns_Laue_measured_fraction_full 0.995
_diffrn_reflns_Laue_measured_fraction_max 0.928
_diffrn_reflns_limit_h_max 17
_diffrn_reflns_limit_h_min -17
_diffrn_reflns_limit_k_max 28
_diffrn_reflns_limit_k_min -28
_diffrn_reflns_limit_l_max 31
_diffrn_reflns_limit_l_min -32
_diffrn_reflns_number 49083
_diffrn_reflns_point_group_measured_fraction_full 0.995
_diffrn_reflns_point_group_measured_fraction_max 0.928
_diffrn_reflns_theta_full 25.242
_diffrn_reflns_theta_max 33.036
_diffrn_reflns_theta_min 3.489
_diffrn_source 'fine-focus sealed X-ray tube'
_diffrn_source_type 'Enhance (Mo) X-ray Source'
_exptl_absorpt_coefficient_mu 1.274
_exptl_absorpt_correction_T_max 1
_exptl_absorpt_correction_T_min 0.94943
_exptl_absorpt_correction_type multi-scan
_exptl_absorpt_process_details
;
        CrysAlisPro 1.171.39.46 (Rigaku Oxford Diffraction, 2018)
        Empirical absorption correction using spherical harmonics,
 implemented in SCALE3 ABSPACK scaling algorithm.
;
_exptl_crystal_density_diffrn 1.906
_exptl_crystal_description prism
_exptl_crystal_F_000 2724
_exptl_crystal_size_max 0.128
_exptl_crystal_size_mid 0.098
_exptl_crystal_size_min 0.066
_refine_diff_density_max 0.552
_refine_diff_density_min -0.565
_refine_diff_density_rms 0.093
_refine_ls_extinction_method none
_refine_ls_goodness_of_fit_ref 1.077
_refine_ls_hydrogen_treatment refU
_refine_ls_matrix_type full
_refine_ls_number_parameters 395
_refine_ls_number_reflns 8106
_refine_ls_number_restraints 16
_refine_ls_restrained_S_all 1.126
_refine_ls_R_factor_all 0.0636
_refine_ls_R_factor_gt 0.0426
_refine_ls_shift/su_max 0.004
_refine_ls_shift/su_mean 0
_refine_ls_structure_factor_coef Fsqd
_refine_ls_weighting_details 'w=1/[\s^2^(Fo^2^)+(0.0326P)^2^+7.2994P] where P=(Fo^2^+2Fc^2^)/3'
_refine_ls_weighting_scheme calc
_refine_ls_wR_factor_gt 0.0838
_refine_ls_wR_factor_ref 0.091
_reflns_Friedel_coverage 0
_reflns_number_gt 6364
_reflns_number_total 8106
_reflns_threshold_expression 'I > 2\s(I)'
_cod_data_source_file tmpg7ohjq_6
_cod_data_source_block ni11_16cu5_16atmp
_cod_original_sg_symbol_H-M 'C 2/c'
_cod_database_code 1564836

loop_
_symmetry_equiv_pos_as_xyz
'x, y, z'
'-x, y, -z+1/2'
'x+1/2, y+1/2, z'
'-x+1/2, y+1/2, -z+1/2'
'-x, -y, -z'
'x, -y, z-1/2'
'-x+1/2, -y+1/2, -z'
'x+1/2, -y+1/2, z-1/2'

loop_
_atom_site_label
_atom_site_type_symbol
_atom_site_fract_x
_atom_site_fract_y
_atom_site_fract_z
_atom_site_U_iso_or_equiv
_atom_site_adp_type
_atom_site_occupancy
_atom_site_site_symmetry_order
_atom_site_calc_flag
_atom_site_refinement_flags_posn
_atom_site_refinement_flags_adp
_atom_site_refinement_flags_occupancy
_atom_site_disorder_assembly
_atom_site_disorder_group
C1 C 0.44918(17) 0.20704(11) -0.05598(10) 0.0168(4) Uani 1 1 d . . . . .
C2 C 1.04818(18) 0.21483(11) 0.14934(10) 0.0169(4) Uani 1 1 d . . . . .
C3 C 0.99933(18) 0.34061(11) 0.15457(10) 0.0165(4) Uani 1 1 d . . . . .
N1 N 0.99473(14) 0.27782(8) 0.11060(8) 0.0135(3) Uani 1 1 d . . . . .
O1 O 1.06969(14) 0.11265(8) 0.06087(8) 0.0251(3) Uani 1 1 d . . . . .
O2 O 1.00798(15) 0.07530(8) 0.16092(8) 0.0261(3) Uani 1 1 d . . . . .
O3 O 0.87370(13) 0.14709(8) 0.07166(8) 0.0214(3) Uani 1 1 d . . . . .
O4 O 0.79862(16) 0.23335(10) 0.16764(9) 0.0280(4) Uani 1 1 d . . . . .
O5 O 0.66044(12) 0.22594(8) 0.01949(7) 0.0191(3) Uani 1 1 d . . . . .
O6 O 0.49857(13) 0.27360(8) 0.06348(7) 0.0218(3) Uani 1 1 d . . . . .
O7 O 0.53255(13) 0.14042(8) 0.06060(7) 0.0205(3) Uani 1 1 d . . . . .
O8 O 0.78561(12) 0.36028(8) 0.08742(7) 0.0195(3) Uani 1 1 d . . . . .
O9 O 0.87172(13) 0.45010(8) 0.17762(8) 0.0224(3) Uani 1 1 d D . . . .
O10 O 0.92879(13) 0.45217(8) 0.07075(8) 0.0216(3) Uani 1 1 d . . . . .
O11 O 0.86595(19) 0.72720(12) 0.14780(10) 0.0382(5) Uani 1 1 d . . . . .
O12 O 1.10731(17) 0.79557(11) 0.19348(9) 0.0370(4) Uani 1 1 d D . . . .
O13 O 1.08582(18) 0.61030(12) 0.19664(10) 0.0362(4) Uani 1 1 d . . . . .
O14 O 0.65397(17) 0.49688(10) 0.00747(10) 0.0313(4) Uani 1 1 d . . . . .
O15 O 0.48681(19) 0.44075(10) 0.10867(10) 0.0414(5) Uani 1 1 d D . . . .
O16 O 0.23891(16) 0.16644(10) 0.00330(11) 0.0381(4) Uani 1 1 d D . . . .
O17 O 0.29326(17) 0.08398(11) 0.13724(11) 0.0363(4) Uani 1 1 d . . . . .
O18 O 0.65352(16) -0.02324(10) 0.07116(10) 0.0310(4) Uani 1 1 d . . . . .
O19 O 0.3076(2) 0.37362(13) 0.15000(12) 0.0477(5) Uani 1 1 d . . . . .
O20 O 1.16821(18) 0.08917(14) 0.27809(11) 0.0426(5) Uani 1 1 d . . . . .
O21 O 0.7059(3) 0.43196(14) 0.23714(15) 0.0679(8) Uani 1 1 d D . . . .
Na1 Na 1 0.52264(7) 0.25 0.0303(3) Uani 1 2 d S T P . .
Na2 Na 0.59076(8) 0.38156(5) 0.04176(4) 0.02367(19) Uani 1 1 d . . . . .
Na3 Na 0.70052(8) 0.08631(5) 0.02972(5) 0.02379(19) Uani 1 1 d . . . . .
Na4 Na 0.36681(8) 0.06838(5) 0.03824(5) 0.0262(2) Uani 1 1 d . . . . .
Na5 Na 1 0.71626(9) 0.25 0.0372(3) Uani 1 2 d S T P . .
P1 P 0.53915(4) 0.21199(3) 0.02861(2) 0.01387(10) Uani 1 1 d . . . . .
P2 P 0.99759(4) 0.13121(3) 0.10769(3) 0.01569(10) Uani 1 1 d . . . . .
P3 P 0.88935(4) 0.40642(3) 0.11989(3) 0.01512(10) Uani 1 1 d . . . . .
Ni1 Ni 0.82048(2) 0.25318(2) 0.07362(2) 0.01450(6) Uani 0.453 1 d . . P . .
Cu1 Cu 0.82048(2) 0.25318(2) 0.07362(2) 0.01450(6) Uani 0.547 1 d . . P . .
H1 H 0.422(2) 0.1587(15) -0.0612(14) 0.031(7) Uiso 1 1 d . . . . .
H2 H 0.387(2) 0.2361(14) -0.0605(14) 0.028(7) Uiso 1 1 d . . . . .
H3 H 1.129(2) 0.2185(14) 0.1574(13) 0.025(7) Uiso 1 1 d . . . . .
H4 H 1.022(2) 0.2148(14) 0.1896(13) 0.022(6) Uiso 1 1 d . . . . .
H5 H 1.070(2) 0.3601(14) 0.1666(13) 0.027(7) Uiso 1 1 d . . . . .
H6 H 0.981(2) 0.3242(13) 0.1926(12) 0.016(6) Uiso 1 1 d . . . . .
H7 H 0.745(4) 0.253(2) 0.181(2) 0.068(3) Uiso 1 1 d . U . . .
H8 H 0.801(3) 0.194(2) 0.182(2) 0.068(3) Uiso 1 1 d . U . . .
H9 H 0.594(4) -0.028(2) 0.078(2) 0.068(3) Uiso 1 1 d . U . . .
H10 H 0.700(3) -0.053(2) 0.0982(19) 0.068(3) Uiso 1 1 d . U . . .
H11 H 1.133(4) 0.074(2) 0.301(2) 0.068(3) Uiso 1 1 d . U . . .
H12 H 1.126(4) 0.088(2) 0.244(2) 0.068(3) Uiso 1 1 d . U . . .
H13 H 0.4970(17) 0.4794(8) 0.1324(10) 0.068(3) Uiso 1 1 d D U . . .
H14 H 0.443(3) 0.4141(14) 0.1253(16) 0.068(3) Uiso 1 1 d D U . . .
H15 H 1.065(3) 0.616(2) 0.159(2) 0.068(3) Uiso 1 1 d . U . . .
H16 H 1.150(4) 0.603(2) 0.208(2) 0.068(3) Uiso 1 1 d . U . . .
H18 H 1.071(3) 0.8004(16) 0.1521(7) 0.068(3) Uiso 1 1 d D U . . .
H19 H 1.133(3) 0.8388(9) 0.2046(14) 0.068(3) Uiso 1 1 d D U . . .
H20 H 0.838(4) 0.689(2) 0.146(2) 0.068(3) Uiso 1 1 d . U . . .
H21 H 0.886(3) 0.735(2) 0.117(2) 0.068(3) Uiso 1 1 d D U . . .
H22 H 0.629(4) 0.511(2) -0.025(2) 0.068(3) Uiso 1 1 d . U . . .
H23 H 0.635(4) 0.521(2) 0.030(2) 0.068(3) Uiso 1 1 d . U . . .
H24 H 0.233(4) 0.088(2) 0.125(2) 0.068(3) Uiso 1 1 d . U . . .
H25 H 0.312(3) 0.044(2) 0.149(2) 0.068(3) Uiso 1 1 d . U . . .
H26 H 0.311(3) 0.387(2) 0.191(2) 0.068(3) Uiso 1 1 d . U . . .
H27 H 0.319(4) 0.335(2) 0.150(2) 0.068(3) Uiso 1 1 d . U . . .
H30 H 0.181(2) 0.1569(19) 0.0200(16) 0.068(3) Uiso 1 1 d D U . . .
H29 H 0.773(2) 0.440484 0.2132(15) 0.068(3) Uiso 1 1 d D U . . .
H28 H 0.6567(17) 0.4513(18) 0.2041(11) 0.068(3) Uiso 1 1 d D U . . .
H31 H 0.210(3) 0.1956(16) -0.0285(13) 0.068(3) Uiso 1 1 d D U . . .

loop_
_atom_site_aniso_label
_atom_site_aniso_U_11
_atom_site_aniso_U_22
_atom_site_aniso_U_33
_atom_site_aniso_U_23
_atom_site_aniso_U_13
_atom_site_aniso_U_12
C1 0.0124(9) 0.0219(9) 0.0162(9) -0.0011(7) 0.0040(7) -0.0027(7)
C2 0.0151(9) 0.0171(9) 0.0165(9) 0.0020(7) 0.0003(7) 0.0020(7)
C3 0.0160(9) 0.0163(9) 0.0152(9) -0.0032(7) 0.0002(7) -0.0008(7)
N1 0.0145(7) 0.0121(7) 0.0132(7) -0.0010(6) 0.0021(6) -0.0003(6)
O1 0.0243(8) 0.0254(8) 0.0276(8) -0.0032(6) 0.0107(7) 0.0023(6)
O2 0.0356(9) 0.0176(7) 0.0236(8) 0.0031(6) 0.0044(7) 0.0009(6)
O3 0.0162(7) 0.0178(7) 0.0274(8) -0.0042(6) 0.0002(6) 0.0003(5)
O4 0.0294(9) 0.0315(9) 0.0261(9) 0.0048(7) 0.0124(7) 0.0027(7)
O5 0.0123(7) 0.0293(8) 0.0149(7) 0.0001(6) 0.0018(5) -0.0050(6)
O6 0.0239(8) 0.0224(7) 0.0198(8) -0.0040(6) 0.0071(6) 0.0014(6)
O7 0.0218(8) 0.0199(7) 0.0190(7) 0.0033(6) 0.0032(6) -0.0024(6)
O8 0.0157(7) 0.0171(7) 0.0232(8) -0.0016(6) 0.0001(6) 0.0006(5)
O9 0.0237(8) 0.0218(7) 0.0216(8) -0.0070(6) 0.0055(6) 0.0019(6)
O10 0.0210(7) 0.0199(7) 0.0243(8) 0.0039(6) 0.0066(6) 0.0008(6)
O11 0.0391(11) 0.0418(11) 0.0367(11) -0.0112(9) 0.0153(9) -0.0079(9)
O12 0.0373(11) 0.0456(11) 0.0277(9) -0.0011(8) 0.0076(8) -0.0048(9)
O13 0.0306(10) 0.0486(11) 0.0283(10) 0.0066(9) 0.0053(8) -0.0013(9)
O14 0.0349(10) 0.0264(9) 0.0332(10) -0.0013(7) 0.0095(8) 0.0076(7)
O15 0.0567(13) 0.0268(9) 0.0487(12) -0.0050(8) 0.0284(10) -0.0028(9)
O16 0.0275(10) 0.0359(10) 0.0530(13) 0.0103(9) 0.0140(9) 0.0057(8)
O17 0.0289(10) 0.0290(9) 0.0485(12) -0.0024(8) 0.0046(9) 0.0012(8)
O18 0.0256(9) 0.0317(9) 0.0368(10) 0.0103(8) 0.0098(8) 0.0003(7)
O19 0.0495(13) 0.0549(13) 0.0381(12) 0.0059(11) 0.0097(10) 0.0023(11)
O20 0.0275(10) 0.0702(15) 0.0296(11) 0.0032(10) 0.0061(8) 0.0004(10)
O21 0.0733(18) 0.0594(15) 0.089(2) 0.0207(14) 0.0539(17) 0.0071(14)
Na1 0.0352(8) 0.0259(7) 0.0267(7) 0 0.0016(6) 0
Na2 0.0208(4) 0.0243(4) 0.0255(5) 0.0005(4) 0.0049(4) -0.0004(3)
Na3 0.0207(4) 0.0216(4) 0.0273(5) -0.0010(3) 0.0028(4) -0.0027(3)
Na4 0.0290(5) 0.0197(4) 0.0308(5) 0.0009(4) 0.0090(4) -0.0008(4)
Na5 0.0408(9) 0.0420(8) 0.0293(8) 0 0.0098(6) 0
P1 0.0131(2) 0.0154(2) 0.0134(2) -0.00038(17) 0.00367(17) -0.00123(17)
P2 0.0158(2) 0.0142(2) 0.0163(2) -0.00026(18) 0.00269(18) 0.00129(18)
P3 0.0146(2) 0.0143(2) 0.0157(2) -0.00158(18) 0.00240(18) 0.00065(17)
Ni1 0.01277(11) 0.01591(11) 0.01444(12) -0.00042(9) 0.00265(8) -0.00086(9)
Cu1 0.01277(11) 0.01591(11) 0.01444(12) -0.00042(9) 0.00265(8) -0.00086(9)

loop_
_atom_type_symbol
_atom_type_description
_atom_type_scat_dispersion_real
_atom_type_scat_dispersion_imag
_atom_type_scat_source
C C 0.0033 0.0016 'International Tables Vol C Tables 4.2.6.8 and 6.1.1.4'
H H 0 0 'International Tables Vol C Tables 4.2.6.8 and 6.1.1.4'
N N 0.0061 0.0033 'International Tables Vol C Tables 4.2.6.8 and 6.1.1.4'
O O 0.0106 0.006 'International Tables Vol C Tables 4.2.6.8 and 6.1.1.4'
Na Na 0.0362 0.0249 'International Tables Vol C Tables 4.2.6.8 and 6.1.1.4'
P P 0.1023 0.0942 'International Tables Vol C Tables 4.2.6.8 and 6.1.1.4'
Ni Ni 0.3393 1.1124 'International Tables Vol C Tables 4.2.6.8 and 6.1.1.4'
Cu Cu 0.3201 1.2651 'International Tables Vol C Tables 4.2.6.8 and 6.1.1.4'

loop_
_exptl_crystal_face_index_h
_exptl_crystal_face_index_k
_exptl_crystal_face_index_l
_exptl_crystal_face_perp_dist
-3 -2 -27 0.0342
2 0 28 0.0588
-14 13 14 0.013
14 -12 -14 0.0622
13 15 -13 0.0434
-13 -17 12 0.021

loop_
_geom_angle_atom_site_label_1
_geom_angle_atom_site_label_2
_geom_angle_atom_site_label_3
_geom_angle
_geom_angle_site_symmetry_1
_geom_angle_site_symmetry_3
_geom_angle_publ_flag
N1 C1 P1 117.72(13) 7_655 . ?
N1 C2 P2 111.55(13) . . ?
N1 C3 P3 111.80(13) . . ?
C2 N1 C3 109.75(15) . . ?
C2 N1 C1 110.82(16) . 7_655 ?
C3 N1 C1 112.12(15) . 7_655 ?
C2 N1 Ni1 106.66(12) . . ?
C3 N1 Ni1 106.41(12) . . ?
C1 N1 Ni1 110.84(12) 7_655 . ?
P2 O1 Na2 96.29(8) . 7_655 ?
P2 O3 Ni1 116.23(8) . . ?
P2 O3 Na3 139.57(9) . . ?
Ni1 O3 Na3 102.62(6) . . ?
P2 O3 Na2 93.07(7) . 7_655 ?
Ni1 O3 Na2 109.70(7) . 7_655 ?
Na3 O3 Na2 83.57(6) . 7_655 ?
P1 O5 Ni1 139.69(9) . . ?
P1 O5 Ni1 118.89(8) . 7_655 ?
Ni1 O5 Ni1 99.82(6) . 7_655 ?
P1 O5 Na3 89.00(7) . . ?
Ni1 O5 Na3 94.14(6) . . ?
Ni1 O5 Na3 101.61(6) 7_655 . ?
P1 O6 Na2 108.99(8) . . ?
P1 O7 Na4 123.59(9) . . ?
P1 O7 Na3 96.06(7) . . ?
Na4 O7 Na3 114.79(7) . . ?
P3 O8 Ni1 115.67(8) . . ?
P3 O8 Na2 135.36(9) . . ?
Ni1 O8 Na2 108.85(6) . . ?
P3 O8 Na3 88.37(7) . 7_655 ?
Ni1 O8 Na3 99.55(6) . 7_655 ?
Na2 O8 Na3 81.13(5) . 7_655 ?
P3 O9 Na1 129.50(9) . . ?
P3 O10 Na4 126.45(9) . 3 ?
P3 O10 Na3 100.99(8) . 7_655 ?
Na4 O10 Na3 85.98(6) 3 7_655 ?
Na1 O13 Na5 92.99(7) . . ?
Na2 O14 Na3 81.19(6) . 7_655 ?
Na2 O14 Na4 132.80(8) . 3 ?
Na3 O14 Na4 73.16(6) 7_655 3 ?
Na3 O18 Na4 85.67(7) . 5_655 ?
O9 Na1 O9 108.50(9) . 2_755 ?
O9 Na1 O13 112.92(6) . . ?
O9 Na1 O13 114.79(6) 2_755 . ?
O9 Na1 O13 114.79(6) . 2_755 ?
O9 Na1 O13 112.91(6) 2_755 2_755 ?
O13 Na1 O13 92.42(11) . 2_755 ?
O9 Na1 Na5 125.75(5) . . ?
O9 Na1 Na5 125.75(5) 2_755 . ?
O13 Na1 Na5 46.21(6) . . ?
O13 Na1 Na5 46.21(6) 2_755 . ?
O8 Na2 O15 117.21(8) . . ?
O8 Na2 O6 104.07(6) . . ?
O15 Na2 O6 86.56(7) . . ?
O8 Na2 O14 85.25(6) . . ?
O15 Na2 O14 90.86(7) . . ?
O6 Na2 O14 170.48(7) . . ?
O8 Na2 O1 146.85(7) . 7_655 ?
O15 Na2 O1 94.91(7) . 7_655 ?
O6 Na2 O1 84.72(6) . 7_655 ?
O14 Na2 O1 86.38(7) . 7_655 ?
O8 Na2 O3 87.99(6) . 7_655 ?
O15 Na2 O3 151.25(8) . 7_655 ?
O6 Na2 O3 101.18(6) . 7_655 ?
O14 Na2 O3 76.93(6) . 7_655 ?
O1 Na2 O3 58.87(5) 7_655 7_655 ?
O8 Na2 P2 117.65(5) . 7_655 ?
O15 Na2 P2 123.07(7) . 7_655 ?
O6 Na2 P2 94.16(5) . 7_655 ?
O14 Na2 P2 79.57(5) . 7_655 ?
O1 Na2 P2 29.21(4) 7_655 7_655 ?
O3 Na2 P2 29.69(4) 7_655 7_655 ?
O8 Na2 P1 91.18(5) . . ?
O15 Na2 P1 112.85(6) . . ?
O6 Na2 P1 26.29(4) . . ?
O14 Na2 P1 154.68(6) . . ?
O1 Na2 P1 83.00(4) 7_655 . ?
O3 Na2 P1 77.91(4) 7_655 . ?
P2 Na2 P1 79.97(2) 7_655 . ?
O8 Na2 Na3 54.34(4) . 7_655 ?
O15 Na2 Na3 139.61(6) . 7_655 ?
O6 Na2 Na3 133.06(5) . 7_655 ?
O14 Na2 Na3 51.42(5) . 7_655 ?
O1 Na2 Na3 96.20(5) 7_655 7_655 ?
O3 Na2 Na3 45.04(4) 7_655 7_655 ?
P2 Na2 Na3 69.68(3) 7_655 7_655 ?
P1 Na2 Na3 106.99(3) . 7_655 ?
O8 Na2 Ni1 33.18(4) . . ?
O15 Na2 Ni1 133.88(6) . . ?
O6 Na2 Ni1 77.01(4) . . ?
O14 Na2 Ni1 111.08(5) . . ?
O1 Na2 Ni1 125.36(5) 7_655 . ?
O3 Na2 Ni1 74.80(4) 7_655 . ?
P2 Na2 Ni1 101.13(3) 7_655 . ?
P1 Na2 Ni1 58.947(18) . . ?
Na3 Na2 Ni1 64.36(2) 7_655 . ?
O3 Na3 O18 123.74(7) . . ?
O3 Na3 O10 142.77(7) . 7_655 ?
O18 Na3 O10 84.52(7) . 7_655 ?
O3 Na3 O7 114.15(6) . . ?
O18 Na3 O7 88.22(6) . . ?
O10 Na3 O7 87.84(6) 7_655 . ?
O3 Na3 O14 78.49(6) . 7_655 ?
O18 Na3 O14 80.53(7) . 7_655 ?
O10 Na3 O14 83.84(6) 7_655 7_655 ?
O7 Na3 O14 166.57(7) . 7_655 ?
O3 Na3 O5 71.42(5) . . ?
O18 Na3 O5 146.22(7) . . ?
O10 Na3 O5 99.06(6) 7_655 . ?
O7 Na3 O5 58.58(5) . . ?
O14 Na3 O5 133.21(6) 7_655 . ?
O3 Na3 O8 85.08(6) . 7_655 ?
O18 Na3 O8 137.38(7) . 7_655 ?
O10 Na3 O8 58.67(5) 7_655 7_655 ?
O7 Na3 O8 109.19(6) . 7_655 ?
O14 Na3 O8 75.26(6) 7_655 7_655 ?
O5 Na3 O8 67.35(5) . 7_655 ?
O3 Na3 P1 97.80(5) . . ?
O18 Na3 P1 117.50(6) . . ?
O10 Na3 P1 87.25(5) 7_655 . ?
O7 Na3 P1 29.53(4) . . ?
O14 Na3 P1 159.04(6) 7_655 . ?
O5 Na3 P1 30.44(3) . . ?
O8 Na3 P1 83.90(4) 7_655 . ?
O3 Na3 P3 114.71(5) . 7_655 ?
O18 Na3 P3 111.40(6) . 7_655 ?
O10 Na3 P3 28.81(4) 7_655 7_655 ?
O7 Na3 P3 98.63(5) . 7_655 ?
O14 Na3 P3 78.93(5) 7_655 7_655 ?
O5 Na3 P3 82.11(4) . 7_655 ?
O8 Na3 P3 29.88(3) 7_655 7_655 ?
P1 Na3 P3 84.13(3) . 7_655 ?
O3 Na3 Na4 134.42(5) . 5_655 ?
O18 Na3 Na4 47.98(5) . 5_655 ?
O10 Na3 Na4 46.18(4) 7_655 5_655 ?
O7 Na3 Na4 110.37(5) . 5_655 ?
O14 Na3 Na4 56.45(5) 7_655 5_655 ?
O5 Na3 Na4 145.23(5) . 5_655 ?
O8 Na3 Na4 89.45(4) 7_655 5_655 ?
P1 Na3 Na4 126.58(3) . 5_655 ?
P3 Na3 Na4 66.39(3) 7_655 5_655 ?
O3 Na3 Na2 51.39(5) . 7_655 ?
O18 Na3 Na2 127.70(6) . 7_655 ?
O10 Na3 Na2 92.94(5) 7_655 7_655 ?
O7 Na3 Na2 144.00(5) . 7_655 ?
O14 Na3 Na2 47.39(5) 7_655 7_655 ?
O5 Na3 Na2 85.86(4) . 7_655 ?
O8 Na3 Na2 44.53(4) 7_655 7_655 ?
P1 Na3 Na2 114.52(3) . 7_655 ?
P3 Na3 Na2 68.60(3) 7_655 7_655 ?
Na4 Na3 Na2 95.46(3) 5_655 7_655 ?
O3 Na3 Ni1 36.01(4) . . ?
O18 Na3 Ni1 143.86(6) . . ?
O10 Na3 Ni1 129.77(5) 7_655 . ?
O7 Na3 Ni1 82.92(4) . . ?
O14 Na3 Ni1 110.50(5) 7_655 . ?
O5 Na3 Ni1 36.08(3) . . ?
O8 Na3 Ni1 78.22(4) 7_655 . ?
P1 Na3 Ni1 62.028(19) . . ?
P3 Na3 Ni1 104.56(3) 7_655 . ?
Na4 Na3 Ni1 164.45(4) 5_655 . ?
Na2 Na3 Ni1 69.10(2) 7_655 . ?
O10 Na4 O7 106.17(6) 3_445 . ?
O10 Na4 O16 159.25(7) 3_445 . ?
O7 Na4 O16 94.17(7) . . ?
O10 Na4 O18 84.56(6) 3_445 5_655 ?
O7 Na4 O18 105.65(7) . 5_655 ?
O16 Na4 O18 93.97(8) . 5_655 ?
O10 Na4 O17 90.98(7) 3_445 . ?
O7 Na4 O17 103.13(7) . . ?
O16 Na4 O17 80.29(7) . . ?
O18 Na4 O17 150.99(8) 5_655 . ?
O10 Na4 O14 80.41(6) 3_445 3_445 ?
O7 Na4 O14 173.38(7) . 3_445 ?
O16 Na4 O14 79.21(7) . 3_445 ?
O18 Na4 O14 75.22(7) 5_655 3_445 ?
O17 Na4 O14 75.77(7) . 3_445 ?
O10 Na4 Na3 47.84(5) 3_445 5_655 ?
O7 Na4 Na3 134.80(5) . 5_655 ?
O16 Na4 Na3 118.48(6) . 5_655 ?
O18 Na4 Na3 46.36(5) 5_655 5_655 ?
O17 Na4 Na3 112.03(6) . 5_655 ?
O14 Na4 Na3 50.39(4) 3_445 5_655 ?
O10 Na4 P1 126.09(5) 3_445 . ?
O7 Na4 P1 21.50(4) . . ?
O16 Na4 P1 74.64(5) . . ?
O18 Na4 P1 97.76(5) 5_655 . ?
O17 Na4 P1 107.86(5) . . ?
O14 Na4 P1 152.40(5) 3_445 . ?
Na3 Na4 P1 139.50(4) 5_655 . ?
O10 Na4 Na3 81.00(5) 3_445 . ?
O7 Na4 Na3 33.62(4) . . ?
O16 Na4 Na3 119.33(6) . . ?
O18 Na4 Na3 81.50(5) 5_655 . ?
O17 Na4 Na3 126.15(6) . . ?
O14 Na4 Na3 151.37(5) 3_445 . ?
Na3 Na4 Na3 101.20(3) 5_655 . ?
P1 Na4 Na3 46.827(19) . . ?
O11 Na5 O11 170.06(13) . 2_755 ?
O11 Na5 O12 80.06(7) . . ?
O11 Na5 O12 93.92(7) 2_755 . ?
O11 Na5 O12 93.92(7) . 2_755 ?
O11 Na5 O12 80.05(7) 2_755 2_755 ?
O12 Na5 O12 105.99(11) . 2_755 ?
O11 Na5 O13 85.75(7) . . ?
O11 Na5 O13 101.85(8) 2_755 . ?
O12 Na5 O13 86.27(7) . . ?
O12 Na5 O13 167.51(8) 2_755 . ?
O11 Na5 O13 101.85(8) . 2_755 ?
O11 Na5 O13 85.75(7) 2_755 2_755 ?
O12 Na5 O13 167.51(8) . 2_755 ?
O12 Na5 O13 86.27(7) 2_755 2_755 ?
O13 Na5 O13 81.59(10) . 2_755 ?
O11 Na5 Na1 94.97(7) . . ?
O11 Na5 Na1 94.97(7) 2_755 . ?
O12 Na5 Na1 127.01(6) . . ?
O12 Na5 Na1 127.01(6) 2_755 . ?
O13 Na5 Na1 40.79(5) . . ?
O13 Na5 Na1 40.80(5) 2_755 . ?
O7 P1 O6 113.41(9) . . ?
O7 P1 O5 111.27(9) . . ?
O6 P1 O5 111.32(9) . . ?
O7 P1 C1 107.74(9) . . ?
O6 P1 C1 109.02(9) . . ?
O5 P1 C1 103.51(8) . . ?
O7 P1 Na3 54.42(6) . . ?
O6 P1 Na3 150.11(7) . . ?
O5 P1 Na3 60.55(6) . . ?
C1 P1 Na3 100.86(7) . . ?
O7 P1 Na2 149.54(7) . . ?
O6 P1 Na2 44.72(6) . . ?
O5 P1 Na2 71.14(6) . . ?
C1 P1 Na2 100.75(7) . . ?
Na3 P1 Na2 130.35(3) . . ?
O7 P1 Na4 34.91(6) . . ?
O6 P1 Na4 107.02(6) . . ?
O5 P1 Na4 138.22(6) . . ?
C1 P1 Na4 78.47(7) . . ?
Na3 P1 Na4 77.94(3) . . ?
Na2 P1 Na4 150.39(3) . . ?
O1 P2 O2 111.86(9) . . ?
O1 P2 O3 111.69(9) . . ?
O2 P2 O3 113.13(9) . . ?
O1 P2 C2 109.56(10) . . ?
O2 P2 C2 106.12(9) . . ?
O3 P2 C2 103.98(9) . . ?
O1 P2 Na2 54.51(7) . 7_655 ?
O2 P2 Na2 130.53(7) . 7_655 ?
O3 P2 Na2 57.25(6) . 7_655 ?
C2 P2 Na2 123.35(7) . 7_655 ?
O10 P3 O9 112.13(9) . . ?
O10 P3 O8 111.90(9) . . ?
O9 P3 O8 113.43(9) . . ?
O10 P3 C3 109.64(9) . . ?
O9 P3 C3 105.83(9) . . ?
O8 P3 C3 103.30(9) . . ?
O10 P3 Na3 50.20(6) . 7_655 ?
O9 P3 Na3 135.51(7) . 7_655 ?
O8 P3 Na3 61.75(6) . 7_655 ?
C3 P3 Na3 118.47(7) . 7_655 ?
O5 Ni1 O5 80.18(6) . 7_655 ?
O5 Ni1 O8 97.03(6) . . ?
O5 Ni1 O8 91.48(6) 7_655 . ?
O5 Ni1 O3 90.23(6) . . ?
O5 Ni1 O3 93.01(6) 7_655 . ?
O8 Ni1 O3 172.03(6) . . ?
O5 Ni1 O4 99.25(7) . . ?
O5 Ni1 O4 178.95(7) 7_655 . ?
O8 Ni1 O4 87.71(7) . . ?
O3 Ni1 O4 87.87(7) . . ?
O5 Ni1 N1 167.90(6) . . ?
O5 Ni1 N1 88.50(6) 7_655 . ?
O8 Ni1 N1 87.44(6) . . ?
O3 Ni1 N1 86.10(6) . . ?
O4 Ni1 N1 92.13(7) . . ?
O5 Ni1 Na3 49.78(5) . . ?
O5 Ni1 Na3 93.06(4) 7_655 . ?
O8 Ni1 Na3 144.88(4) . . ?
O3 Ni1 Na3 41.37(4) . . ?
O4 Ni1 Na3 87.22(5) . . ?
N1 Ni1 Na3 127.47(5) . . ?
O5 Ni1 Na2 59.16(5) . . ?
O5 Ni1 Na2 87.69(4) 7_655 . ?
O8 Ni1 Na2 37.97(4) . . ?
O3 Ni1 Na2 148.83(4) . . ?
O4 Ni1 Na2 91.26(5) . . ?
N1 Ni1 Na2 125.07(5) . . ?
Na3 Ni1 Na2 107.46(2) . . ?

loop_
_geom_bond_atom_site_label_1
_geom_bond_atom_site_label_2
_geom_bond_distance
_geom_bond_site_symmetry_2
_geom_bond_publ_flag
C1 N1 1.503(3) 7_655 ?
C1 P1 1.847(2) . ?
C2 N1 1.487(2) . ?
C2 P2 1.824(2) . ?
C3 N1 1.490(2) . ?
C3 P3 1.824(2) . ?
N1 Ni1 2.1025(16) . ?
O1 P2 1.5118(16) . ?
O1 Na2 2.5226(19) 7_655 ?
O2 P2 1.5177(16) . ?
O3 P2 1.5274(16) . ?
O3 Ni1 2.0893(14) . ?
O3 Na3 2.3488(17) . ?
O3 Na2 2.5937(18) 7_655 ?
O4 Ni1 2.1012(17) . ?
O5 P1 1.5449(15) . ?
O5 Ni1 2.0474(14) . ?
O5 Ni1 2.0742(14) 7_655 ?
O5 Na3 2.6551(18) . ?
O6 P1 1.5135(15) . ?
O6 Na2 2.4041(18) . ?
O7 P1 1.5108(15) . ?
O7 Na4 2.3589(17) . ?
O7 Na3 2.4932(18) . ?
O8 P3 1.5339(15) . ?
O8 Ni1 2.0823(14) . ?
O8 Na2 2.3411(17) . ?
O8 Na3 2.7127(18) 7_655 ?
O9 P3 1.5264(15) . ?
O9 Na1 2.3221(17) . ?
O10 P3 1.5111(15) . ?
O10 Na4 2.3449(17) 3 ?
O10 Na3 2.4090(18) 7_655 ?
O11 Na5 2.361(2) . ?
O12 Na5 2.465(2) . ?
O13 Na1 2.369(2) . ?
O13 Na5 2.618(2) . ?
O14 Na2 2.457(2) . ?
O14 Na3 2.609(2) 7_655 ?
O14 Na4 2.823(2) 3 ?
O15 Na2 2.384(2) . ?
O16 Na4 2.392(2) . ?
O17 Na4 2.485(2) . ?
O18 Na3 2.353(2) . ?
O18 Na4 2.415(2) 5_655 ?
Na1 Na5 3.622(2) . ?
Na2 P2 3.0797(10) 7_655 ?
Na2 P1 3.2308(10) . ?
Na2 Na3 3.2985(13) 7_655 ?
Na2 Ni1 3.6009(9) . ?
Na3 P1 3.0485(10) . ?
Na3 P3 3.0780(11) 7_655 ?
Na3 Na4 3.2420(12) 5_655 ?
Na3 Ni1 3.4679(9) . ?
Na4 P1 3.4337(10) . ?
